data_4340382
loop_
_publ_author_name
'Burford, Neil'
'Ragogna, Paul J.'
'Sharp, Kendall'
'McDonald, Robert'
'Ferguson, Michael J.'

_publ_section_title
;
 Arsinophosphonium cations from arsenium-phosphine and -bisphosphine
 coordination chemistry.
;
_journal_issue 25
_journal_name_full 'Inorganic chemistry'
_journal_page_first 9453
_journal_page_last 9460
_journal_paper_doi 10.1021/ic050989w
_journal_volume 44
_journal_year 2005
_chemical_formula_moiety 'C54 H42 As2 N2 P2, 2(Cl4 Ga), C H2 Cl2'
_chemical_formula_sum 'C55 H44 As2 Cl10 Ga2 N2 P2'
_chemical_formula_weight 1438.64
_chemical_name_systematic
;
 ?
;
_space_group_IT_number 14
_symmetry_cell_setting monoclinic
_symmetry_space_group_name_Hall '-P 2yn'
_symmetry_space_group_name_H-M 'P 1 21/n 1'
_atom_sites_solution_hydrogens geom
_atom_sites_solution_primary direct
_atom_sites_solution_secondary difmap
_audit_creation_method SHELXL-97
_cell_angle_alpha 90.00
_cell_angle_beta 97.109(2)
_cell_angle_gamma 90.00
_cell_formula_units_Z 4
_cell_length_a 12.973(2)
_cell_length_b 21.727(3)
_cell_length_c 21.088(3)
_cell_measurement_reflns_used 5847
_cell_measurement_temperature 193(2)
_cell_measurement_theta_max 26.33
_cell_measurement_theta_min 2.17
_cell_volume 5898.3(15)
_computing_cell_refinement 'Bruker SAINT (Bruker, 1997)'
_computing_data_collection 'Bruker SMART (Bruker, 1997)'
_computing_data_reduction 'Bruker SAINT (Bruker, 1997)'
_computing_molecular_graphics 'Bruker SHELXTL (Bruker, 1997)'
_computing_publication_material 'Bruker SHELXTL (Bruker, 1997)'
_computing_structure_refinement 'SHELXL-97 (Sheldrick, 1997)'
_computing_structure_solution 'DIRDIF-96 (Beurskens et al., 1996)'
_diffrn_ambient_temperature 193(2)
_diffrn_detector_area_resol_mean 8.192
_diffrn_measured_fraction_theta_full 0.996
_diffrn_measured_fraction_theta_max 0.996
_diffrn_measurement_device_type 'Bruker PLATFORM diffractometer/SMART 1000 CCD area detector'
_diffrn_measurement_method '\w scans'
_diffrn_radiation_monochromator graphite
_diffrn_radiation_source 'fine-focus sealed tube'
_diffrn_radiation_type MoK\a
_diffrn_radiation_wavelength 0.71073
_diffrn_reflns_av_R_equivalents 0.0399
_diffrn_reflns_av_sigmaI/netI 0.0343
_diffrn_reflns_limit_h_max 16
_diffrn_reflns_limit_h_min -15
_diffrn_reflns_limit_k_max 27
_diffrn_reflns_limit_k_min -27
_diffrn_reflns_limit_l_max 26
_diffrn_reflns_limit_l_min -26
_diffrn_reflns_number 43165
_diffrn_reflns_theta_full 26.37
_diffrn_reflns_theta_max 26.37
_diffrn_reflns_theta_min 1.35
_diffrn_standards_decay_% 0
_diffrn_standards_interval_time 0
_diffrn_standards_number 0
_exptl_absorpt_coefficient_mu 2.573
_exptl_absorpt_correction_T_max 0.7829
_exptl_absorpt_correction_T_min 0.2660
_exptl_absorpt_correction_type multi-scan
_exptl_absorpt_process_details 'SADABS (Sheldrick, 1996)'
_exptl_crystal_colour orange
_exptl_crystal_density_diffrn 1.620
_exptl_crystal_density_method 'not measured'
_exptl_crystal_description plate
_exptl_crystal_F_000 2864
_exptl_crystal_size_max 0.70
_exptl_crystal_size_mid 0.39
_exptl_crystal_size_min 0.10
_refine_diff_density_max 0.841
_refine_diff_density_min -1.005
_refine_diff_density_rms 0.073
_refine_ls_extinction_method none
_refine_ls_goodness_of_fit_ref 1.026
_refine_ls_hydrogen_treatment constr
_refine_ls_matrix_type full
_refine_ls_number_parameters 658
_refine_ls_number_reflns 12029
_refine_ls_number_restraints 0
_refine_ls_restrained_S_all 1.026
_refine_ls_R_factor_all 0.0528
_refine_ls_R_factor_gt 0.0350
_refine_ls_shift/su_max 0.001
_refine_ls_shift/su_mean 0.000
_refine_ls_structure_factor_coef Fsqd
_refine_ls_weighting_details 'calc w=1/[\s^2^(Fo^2^)+(0.0408P)^2^+5.3629P] where P=(Fo^2^+2Fc^2^)/3'
_refine_ls_weighting_scheme calc
_refine_ls_wR_factor_gt 0.0831
_refine_ls_wR_factor_ref 0.0918
_reflns_number_gt 9362
_reflns_number_total 12029
_reflns_threshold_expression I>2\s(I)
_cod_data_source_file ic050989wsi20050616_040139.cif
_cod_data_source_block dal04b1_[AN-dppb-AN]12[GaCl4]2
_cod_depositor_comments
;
The following automatic conversions were performed:

'_symmetry_cell_setting' value 'Monoclinic' changed to 'monoclinic'
according to
/usr/data/users/saulius/automatic-downloads/retrospective/ACS/lib/dictionaries/cif_core.dic
dictionary named 'cif_core.dic' version 2.4.2 from 2011-04-26.

Automatic conversion script
Id: cif_fix_values 2281 2013-09-26 08:29:07Z andrius 
;
_cod_original_cell_volume 5898.2(16)
_cod_original_sg_symbol_H-M 'P 21/n'
_cod_database_code 4340382

loop_
_symmetry_equiv_pos_as_xyz
'x, y, z'
'-x+1/2, y+1/2, -z+1/2'
'-x, -y, -z'
'x-1/2, -y-1/2, z-1/2'

loop_
_atom_site_label
_atom_site_type_symbol
_atom_site_fract_x
_atom_site_fract_y
_atom_site_fract_z
_atom_site_U_iso_or_equiv
_atom_site_adp_type
_atom_site_occupancy
_atom_site_symmetry_multiplicity
_atom_site_calc_flag
_atom_site_refinement_flags
As1A As 0.19539(3) 0.337748(14) 0.070700(15) 0.03728(9) Uani 1 1 d .
P1A P 0.22107(5) 0.44548(3) 0.05514(3) 0.02560(15) Uani 1 1 d .
N1A N -0.0490(2) 0.33718(13) 0.01415(13) 0.0461(7) Uani 1 1 d .
H1NA H -0.1151 0.3387 -0.0015 0.055 Uiso 1 1 calc R
C11A C 0.0726(3) 0.34630(14) 0.11278(15) 0.0395(7) Uani 1 1 d .
C12A C -0.0281(3) 0.34390(14) 0.08002(15) 0.0407(8) Uani 1 1 d .
C13A C -0.1133(3) 0.34782(18) 0.11506(18) 0.0554(10) Uani 1 1 d .
H13A H -0.1820 0.3471 0.0935 0.067 Uiso 1 1 calc R
C14A C -0.0969(4) 0.3528(2) 0.1809(2) 0.0651(11) Uani 1 1 d .
H14A H -0.1548 0.3551 0.2042 0.078 Uiso 1 1 calc R
C15A C 0.0027(4) 0.35429(19) 0.21327(19) 0.0645(12) Uani 1 1 d .
H15A H 0.0131 0.3577 0.2585 0.077 Uiso 1 1 calc R
C16A C 0.0862(3) 0.35084(16) 0.17932(16) 0.0506(9) Uani 1 1 d .
H16A H 0.1545 0.3516 0.2015 0.061 Uiso 1 1 calc R
C21A C 0.1270(3) 0.32709(13) -0.01522(14) 0.0376(7) Uani 1 1 d .
C22A C 0.0192(3) 0.32856(13) -0.03005(15) 0.0393(8) Uani 1 1 d .
C23A C -0.0236(3) 0.32019(15) -0.09455(16) 0.0468(9) Uani 1 1 d .
H23A H -0.0968 0.3199 -0.1056 0.056 Uiso 1 1 calc R
C24A C 0.0399(3) 0.31247(15) -0.14115(16) 0.0512(10) Uani 1 1 d .
H24A H 0.0099 0.3075 -0.1843 0.061 Uiso 1 1 calc R
C25A C 0.1478(3) 0.31179(16) -0.12670(17) 0.0517(9) Uani 1 1 d .
H25A H 0.1912 0.3073 -0.1595 0.062 Uiso 1 1 calc R
C26A C 0.1897(3) 0.31775(14) -0.06396(16) 0.0449(8) Uani 1 1 d .
H26A H 0.2629 0.3155 -0.0533 0.054 Uiso 1 1 calc R
C31A C 0.2739(2) 0.48376(13) 0.12772(13) 0.0266(6) Uani 1 1 d .
C32A C 0.2649(2) 0.54681(13) 0.13456(14) 0.0336(7) Uani 1 1 d .
H32A H 0.2227 0.5698 0.1029 0.040 Uiso 1 1 calc R
C33A C 0.3167(2) 0.57664(15) 0.18693(15) 0.0388(7) Uani 1 1 d .
H33A H 0.3092 0.6198 0.1916 0.047 Uiso 1 1 calc R
C34A C 0.3790(3) 0.54369(15) 0.23236(15) 0.0417(8) Uani 1 1 d .
H34A H 0.4152 0.5644 0.2681 0.050 Uiso 1 1 calc R
C35A C 0.3895(3) 0.48108(16) 0.22644(16) 0.0450(8) Uani 1 1 d .
H35A H 0.4328 0.4587 0.2580 0.054 Uiso 1 1 calc R
C36A C 0.3365(2) 0.45032(14) 0.17421(15) 0.0367(7) Uani 1 1 d .
H36A H 0.3429 0.4070 0.1703 0.044 Uiso 1 1 calc R
C41A C 0.3128(2) 0.45343(14) -0.00161(14) 0.0332(7) Uani 1 1 d .
C42A C 0.3081(3) 0.50163(17) -0.04503(17) 0.0468(8) Uani 1 1 d .
H42A H 0.2552 0.5319 -0.0457 0.056 Uiso 1 1 calc R
C43A C 0.3813(3) 0.5052(2) -0.0874(2) 0.0696(13) Uani 1 1 d .
H43A H 0.3777 0.5377 -0.1177 0.083 Uiso 1 1 calc R
C44A C 0.4587(3) 0.4624(3) -0.0860(2) 0.0802(16) Uani 1 1 d .
H44A H 0.5085 0.4652 -0.1153 0.096 Uiso 1 1 calc R
C45A C 0.4649(3) 0.4155(3) -0.0427(3) 0.0765(15) Uani 1 1 d .
H45A H 0.5190 0.3860 -0.0420 0.092 Uiso 1 1 calc R
C46A C 0.3925(2) 0.41070(18) 0.00046(19) 0.0516(9) Uani 1 1 d .
H46A H 0.3976 0.3784 0.0311 0.062 Uiso 1 1 calc R
C51A C 0.0994(2) 0.47966(12) 0.02372(13) 0.0245(6) Uani 1 1 d .
C52A C 0.0330(2) 0.50350(13) 0.06512(13) 0.0272(6) Uani 1 1 d .
H52A H 0.0556 0.5054 0.1097 0.033 Uiso 1 1 calc R
C53A C -0.0652(2) 0.52429(13) 0.04171(13) 0.0279(6) Uani 1 1 d .
H53A H -0.1093 0.5412 0.0700 0.033 Uiso 1 1 calc R
As1B As 0.19217(2) 0.173308(13) 0.021706(15) 0.03136(8) Uani 1 1 d .
P1B P 0.21995(5) 0.06498(3) 0.03406(3) 0.02412(15) Uani 1 1 d .
N1B N -0.0557(2) 0.16099(12) -0.02191(13) 0.0422(7) Uani 1 1 d .
H1NB H -0.1225 0.1551 -0.0335 0.051 Uiso 1 1 calc R
C11B C 0.1142(3) 0.16313(13) -0.06156(14) 0.0349(7) Uani 1 1 d .
C12B C 0.0058(3) 0.15926(13) -0.07070(15) 0.0386(7) Uani 1 1 d .
C13B C -0.0448(3) 0.15349(15) -0.13397(17) 0.0480(9) Uani 1 1 d .
H13B H -0.1184 0.1510 -0.1414 0.058 Uiso 1 1 calc R
C14B C 0.0120(4) 0.15159(16) -0.18418(17) 0.0556(10) Uani 1 1 d .
H14B H -0.0230 0.1476 -0.2263 0.067 Uiso 1 1 calc R
C15B C 0.1193(4) 0.15527(17) -0.17549(17) 0.0564(10) Uani 1 1 d .
H15B H 0.1577 0.1534 -0.2110 0.068 Uiso 1 1 calc R
C16B C 0.1693(3) 0.16168(15) -0.11419(16) 0.0463(8) Uani 1 1 d .
H16B H 0.2429 0.1652 -0.1077 0.056 Uiso 1 1 calc R
C21B C 0.0764(2) 0.17617(12) 0.07056(14) 0.0314(6) Uani 1 1 d .
C22B C -0.0274(2) 0.17070(13) 0.04274(15) 0.0358(7) Uani 1 1 d .
C23B C -0.1064(3) 0.17613(16) 0.08220(18) 0.0471(8) Uani 1 1 d .
H23B H -0.1770 0.1732 0.0641 0.056 Uiso 1 1 calc R
C24B C -0.0828(3) 0.18565(17) 0.14696(19) 0.0533(9) Uani 1 1 d .
H24B H -0.1374 0.1884 0.1730 0.064 Uiso 1 1 calc R
C25B C 0.0194(3) 0.19128(16) 0.17484(17) 0.0470(8) Uani 1 1 d .
H25B H 0.0350 0.1980 0.2195 0.056 Uiso 1 1 calc R
C26B C 0.0977(3) 0.18692(14) 0.13644(15) 0.0380(7) Uani 1 1 d .
H26B H 0.1678 0.1913 0.1551 0.046 Uiso 1 1 calc R
C31B C 0.3070(2) 0.03730(13) -0.01951(13) 0.0283(6) Uani 1 1 d .
C32B C 0.3041(2) -0.02435(14) -0.03801(14) 0.0356(7) Uani 1 1 d .
H32B H 0.2541 -0.0514 -0.0239 0.043 Uiso 1 1 calc R
C33B C 0.3741(3) -0.04597(17) -0.07689(17) 0.0478(9) Uani 1 1 d .
H33B H 0.3727 -0.0880 -0.0892 0.057 Uiso 1 1 calc R
C34B C 0.4458(3) -0.0069(2) -0.09775(17) 0.0537(10) Uani 1 1 d .
H34B H 0.4929 -0.0219 -0.1252 0.064 Uiso 1 1 calc R
C35B C 0.4501(3) 0.0537(2) -0.07945(18) 0.0543(10) Uani 1 1 d .
H35B H 0.5004 0.0802 -0.0940 0.065 Uiso 1 1 calc R
C36B C 0.3812(2) 0.07627(16) -0.03976(16) 0.0414(8) Uani 1 1 d .
H36B H 0.3848 0.1181 -0.0265 0.050 Uiso 1 1 calc R
C41B C 0.2749(2) 0.04535(13) 0.11436(13) 0.0284(6) Uani 1 1 d .
C42B C 0.2723(2) -0.01567(15) 0.13443(15) 0.0362(7) Uani 1 1 d .
H42B H 0.2343 -0.0455 0.1082 0.043 Uiso 1 1 calc R
C43B C 0.3253(3) -0.03249(18) 0.19266(16) 0.0460(8) Uani 1 1 d .
H43B H 0.3244 -0.0741 0.2065 0.055 Uiso 1 1 calc R
C44B C 0.3797(3) 0.0113(2) 0.23085(15) 0.0505(10) Uani 1 1 d .
H44B H 0.4162 -0.0005 0.2708 0.061 Uiso 1 1 calc R
C45B C 0.3815(3) 0.07173(19) 0.21159(15) 0.0481(9) Uani 1 1 d .
H45B H 0.4186 0.1015 0.2384 0.058 Uiso 1 1 calc R
C46B C 0.3293(2) 0.08909(15) 0.15302(14) 0.0369(7) Uani 1 1 d .
H46B H 0.3308 0.1307 0.1394 0.044 Uiso 1 1 calc R
C51B C 0.0982(2) 0.02566(12) 0.01566(12) 0.0241(5) Uani 1 1 d .
C52B C 0.0622(2) 0.01169(12) -0.04806(13) 0.0267(6) Uani 1 1 d .
H52B H 0.1044 0.0202 -0.0808 0.032 Uiso 1 1 calc R
C53B C -0.0349(2) -0.01444(12) -0.06325(13) 0.0260(6) Uani 1 1 d .
H53B H -0.0587 -0.0248 -0.1064 0.031 Uiso 1 1 calc R
Ga1 Ga 0.13675(3) 0.254694(15) 0.393677(17) 0.03583(9) Uani 1 1 d .
Cl1 Cl 0.19546(7) 0.18302(4) 0.46107(4) 0.0488(2) Uani 1 1 d .
Cl2 Cl 0.17627(7) 0.34285(4) 0.43948(5) 0.0537(2) Uani 1 1 d .
Cl3 Cl -0.02773(7) 0.24614(6) 0.36539(5) 0.0680(3) Uani 1 1 d .
Cl4 Cl 0.22076(8) 0.24954(4) 0.31088(4) 0.0545(2) Uani 1 1 d .
Ga2 Ga 0.02078(3) 0.247608(16) 0.640928(16) 0.03806(9) Uani 1 1 d .
Cl5 Cl -0.11638(7) 0.24921(4) 0.69073(4) 0.0507(2) Uani 1 1 d .
Cl6 Cl -0.02257(9) 0.27336(6) 0.54250(5) 0.0780(4) Uani 1 1 d .
Cl7 Cl 0.13345(10) 0.31051(6) 0.68894(6) 0.0835(4) Uani 1 1 d .
Cl8 Cl 0.08241(11) 0.15500(5) 0.64562(6) 0.0802(4) Uani 1 1 d .
Cl1S Cl 0.65568(14) 0.01594(13) 0.28700(9) 0.1509(9) Uani 1 1 d .
Cl2S Cl 0.83172(16) 0.00258(15) 0.22079(10) 0.1730(11) Uani 1 1 d .
C1S C 0.7567(6) 0.0526(3) 0.2561(3) 0.135(3) Uani 1 1 d .
H1SA H 0.7280 0.0836 0.2243 0.162 Uiso 1 1 calc R
H1SB H 0.8002 0.0744 0.2909 0.162 Uiso 1 1 calc R

loop_
_atom_site_aniso_label
_atom_site_aniso_U_11
_atom_site_aniso_U_22
_atom_site_aniso_U_33
_atom_site_aniso_U_23
_atom_site_aniso_U_13
_atom_site_aniso_U_12
As1A 0.0501(2) 0.02695(16) 0.03131(17) -0.00020(12) -0.00856(14) 0.00329(13)
P1A 0.0208(4) 0.0275(4) 0.0272(4) -0.0007(3) -0.0021(3) 0.0035(3)
N1A 0.0446(17) 0.0527(17) 0.0381(15) 0.0010(13) -0.0064(13) -0.0100(13)
C11A 0.057(2) 0.0294(16) 0.0302(16) 0.0009(12) -0.0018(15) -0.0112(14)
C12A 0.052(2) 0.0331(17) 0.0362(17) 0.0001(13) 0.0013(15) -0.0117(14)
C13A 0.059(2) 0.056(2) 0.052(2) -0.0025(18) 0.0074(19) -0.0194(19)
C14A 0.075(3) 0.067(3) 0.056(2) -0.011(2) 0.022(2) -0.023(2)
C15A 0.088(3) 0.068(3) 0.038(2) -0.0067(18) 0.008(2) -0.030(2)
C16A 0.068(3) 0.046(2) 0.0357(18) -0.0001(15) -0.0017(17) -0.0185(18)
C21A 0.054(2) 0.0269(15) 0.0293(16) -0.0024(12) -0.0059(14) -0.0039(14)
C22A 0.057(2) 0.0253(15) 0.0324(16) 0.0005(12) -0.0055(15) -0.0101(14)
C23A 0.062(2) 0.0352(18) 0.0388(19) 0.0008(14) -0.0125(17) -0.0089(16)
C24A 0.087(3) 0.0351(18) 0.0286(17) -0.0015(14) -0.0038(18) -0.0089(18)
C25A 0.081(3) 0.0368(18) 0.0383(19) -0.0031(15) 0.0101(19) -0.0095(18)
C26A 0.060(2) 0.0305(17) 0.0426(19) -0.0048(14) 0.0011(17) -0.0037(15)
C31A 0.0197(13) 0.0325(15) 0.0269(14) -0.0025(11) 0.0005(11) -0.0004(11)
C32A 0.0317(16) 0.0315(15) 0.0367(16) 0.0024(12) 0.0010(13) 0.0012(12)
C33A 0.0420(18) 0.0338(16) 0.0408(18) -0.0046(13) 0.0054(14) -0.0053(14)
C34A 0.045(2) 0.0471(19) 0.0320(17) -0.0102(14) -0.0002(14) -0.0108(15)
C35A 0.046(2) 0.048(2) 0.0366(18) 0.0002(15) -0.0138(15) 0.0001(15)
C36A 0.0355(17) 0.0328(16) 0.0383(17) -0.0034(13) -0.0090(13) 0.0036(13)
C41A 0.0237(15) 0.0399(17) 0.0355(16) -0.0110(13) 0.0016(12) -0.0007(12)
C42A 0.040(2) 0.053(2) 0.048(2) -0.0031(16) 0.0113(16) -0.0105(16)
C43A 0.059(3) 0.094(3) 0.060(3) -0.007(2) 0.024(2) -0.037(3)
C44A 0.047(3) 0.126(5) 0.074(3) -0.046(3) 0.033(2) -0.037(3)
C45A 0.029(2) 0.105(4) 0.097(4) -0.055(3) 0.014(2) 0.005(2)
C46A 0.0292(18) 0.061(2) 0.063(2) -0.0217(19) 0.0002(16) 0.0109(16)
C51A 0.0207(13) 0.0249(13) 0.0276(14) 0.0027(11) 0.0015(11) 0.0017(10)
C52A 0.0248(14) 0.0349(15) 0.0212(13) 0.0003(11) 0.0003(11) 0.0010(11)
C53A 0.0248(15) 0.0340(15) 0.0252(14) -0.0011(11) 0.0040(11) 0.0034(11)
As1B 0.03342(17) 0.02667(15) 0.03307(17) -0.00031(12) 0.00039(12) -0.00271(12)
P1B 0.0217(4) 0.0263(3) 0.0238(3) -0.0002(3) 0.0005(3) -0.0004(3)
N1B 0.0319(15) 0.0460(16) 0.0454(16) -0.0034(13) -0.0079(12) 0.0036(12)
C11B 0.0487(19) 0.0250(14) 0.0289(15) 0.0026(12) -0.0034(14) 0.0026(13)
C12B 0.049(2) 0.0244(15) 0.0394(18) 0.0005(13) -0.0068(15) 0.0038(13)
C13B 0.060(2) 0.0328(17) 0.045(2) 0.0009(14) -0.0173(17) 0.0050(15)
C14B 0.093(3) 0.0366(19) 0.0323(18) 0.0005(14) -0.013(2) 0.0062(19)
C15B 0.088(3) 0.049(2) 0.0318(18) 0.0041(15) 0.0055(19) 0.005(2)
C16B 0.060(2) 0.0421(19) 0.0368(18) 0.0056(14) 0.0058(16) 0.0040(16)
C21B 0.0332(16) 0.0238(14) 0.0366(16) -0.0015(12) 0.0021(13) 0.0034(12)
C22B 0.0356(17) 0.0270(15) 0.0438(18) -0.0014(13) 0.0006(14) 0.0046(12)
C23B 0.0348(19) 0.049(2) 0.057(2) -0.0027(17) 0.0056(16) 0.0082(15)
C24B 0.050(2) 0.053(2) 0.061(2) -0.0027(18) 0.0212(19) 0.0073(17)
C25B 0.055(2) 0.047(2) 0.0398(19) -0.0032(15) 0.0086(16) 0.0063(16)
C26B 0.0422(19) 0.0345(16) 0.0365(17) -0.0010(13) 0.0016(14) 0.0045(14)
C31B 0.0219(14) 0.0367(15) 0.0255(14) 0.0004(12) 0.0001(11) 0.0019(12)
C32B 0.0316(16) 0.0380(17) 0.0379(17) 0.0026(13) 0.0072(13) 0.0053(13)
C33B 0.045(2) 0.053(2) 0.046(2) -0.0091(16) 0.0056(16) 0.0135(16)
C34B 0.0328(19) 0.087(3) 0.043(2) -0.0068(19) 0.0126(16) 0.0111(18)
C35B 0.0313(19) 0.081(3) 0.053(2) -0.001(2) 0.0150(16) -0.0114(18)
C36B 0.0291(17) 0.050(2) 0.0453(19) -0.0030(15) 0.0056(14) -0.0100(14)
C41B 0.0203(14) 0.0400(16) 0.0247(14) 0.0010(12) 0.0014(11) 0.0039(12)
C42B 0.0314(16) 0.0419(17) 0.0349(16) 0.0036(13) 0.0028(13) 0.0032(13)
C43B 0.0397(19) 0.062(2) 0.0369(18) 0.0168(16) 0.0057(15) 0.0092(16)
C44B 0.041(2) 0.088(3) 0.0231(16) 0.0109(17) 0.0038(14) 0.0172(19)
C45B 0.0331(18) 0.078(3) 0.0307(17) -0.0168(17) -0.0040(14) 0.0044(17)
C46B 0.0311(16) 0.0459(18) 0.0326(16) -0.0082(13) 0.0000(13) 0.0016(13)
C51B 0.0228(14) 0.0233(13) 0.0257(14) -0.0004(10) 0.0007(11) 0.0016(10)
C52B 0.0253(14) 0.0312(15) 0.0242(14) 0.0009(11) 0.0055(11) 0.0017(11)
C53B 0.0266(15) 0.0292(14) 0.0218(13) -0.0018(11) 0.0008(11) -0.0003(11)
Ga1 0.03009(18) 0.03698(19) 0.03836(19) 0.00135(14) -0.00393(14) -0.00309(14)
Cl1 0.0474(5) 0.0452(5) 0.0525(5) 0.0097(4) 0.0004(4) 0.0070(4)
Cl2 0.0459(5) 0.0365(4) 0.0779(6) -0.0112(4) 0.0041(4) -0.0013(4)
Cl3 0.0347(5) 0.1073(9) 0.0576(6) 0.0143(6) -0.0117(4) -0.0161(5)
Cl4 0.0561(6) 0.0654(6) 0.0426(5) -0.0015(4) 0.0083(4) -0.0095(4)
Ga2 0.0385(2) 0.0414(2) 0.03388(19) 0.00481(15) 0.00262(15) 0.00206(15)
Cl5 0.0395(5) 0.0688(6) 0.0440(5) 0.0132(4) 0.0066(4) -0.0008(4)
Cl6 0.0738(7) 0.1196(10) 0.0427(5) 0.0330(6) 0.0151(5) 0.0370(7)
Cl7 0.0693(7) 0.0958(9) 0.0853(8) -0.0119(7) 0.0093(6) -0.0434(7)
Cl8 0.1194(10) 0.0581(6) 0.0632(7) 0.0043(5) 0.0112(7) 0.0356(6)
Cl1S 0.0767(11) 0.266(3) 0.1097(13) 0.0039(15) 0.0109(9) -0.0127(13)
Cl2S 0.1018(13) 0.306(3) 0.1124(14) 0.0107(17) 0.0168(11) 0.0762(17)
C1S 0.178(7) 0.065(4) 0.144(6) 0.018(4) -0.050(6) 0.025(4)

loop_
_atom_type_symbol
_atom_type_description
_atom_type_scat_dispersion_real
_atom_type_scat_dispersion_imag
_atom_type_scat_source
C C 0.0033 0.0016 'International Tables Vol C Tables 4.2.6.8 and 6.1.1.4'
H H 0.0000 0.0000 'International Tables Vol C Tables 4.2.6.8 and 6.1.1.4'
N N 0.0061 0.0033 'International Tables Vol C Tables 4.2.6.8 and 6.1.1.4'
P P 0.1023 0.0942 'International Tables Vol C Tables 4.2.6.8 and 6.1.1.4'
Cl Cl 0.1484 0.1585 'International Tables Vol C Tables 4.2.6.8 and 6.1.1.4'
Ga Ga 0.2307 1.6083 'International Tables Vol C Tables 4.2.6.8 and 6.1.1.4'
As As 0.0499 2.0058 'International Tables Vol C Tables 4.2.6.8 and 6.1.1.4'

loop_
_geom_angle_atom_site_label_1
_geom_angle_atom_site_label_2
_geom_angle_atom_site_label_3
_geom_angle
_geom_angle_site_symmetry_1
_geom_angle_site_symmetry_3
C11A As1A C21A 97.70(14) . .
C11A As1A P1A 96.08(9) . .
C21A As1A P1A 92.54(9) . .
C51A P1A C41A 109.82(13) . .
C51A P1A C31A 110.30(13) . .
C41A P1A C31A 107.93(13) . .
C51A P1A As1A 108.92(9) . .
C41A P1A As1A 107.48(10) . .
C31A P1A As1A 112.33(10) . .
C22A N1A C12A 129.1(3) . .
C16A C11A C12A 119.5(3) . .
C16A C11A As1A 117.5(3) . .
C12A C11A As1A 122.9(2) . .
N1A C12A C11A 123.4(3) . .
N1A C12A C13A 117.6(3) . .
C11A C12A C13A 118.9(3) . .
C14A C13A C12A 120.0(4) . .
C13A C14A C15A 121.0(4) . .
C16A C15A C14A 119.3(4) . .
C15A C16A C11A 121.3(4) . .
C22A C21A C26A 119.7(3) . .
C22A C21A As1A 122.6(2) . .
C26A C21A As1A 117.7(3) . .
N1A C22A C21A 124.2(3) . .
N1A C22A C23A 117.5(3) . .
C21A C22A C23A 118.3(3) . .
C24A C23A C22A 120.5(4) . .
C23A C24A C25A 121.4(3) . .
C26A C25A C24A 118.5(4) . .
C25A C26A C21A 121.6(4) . .
C32A C31A C36A 119.4(3) . .
C32A C31A P1A 121.2(2) . .
C36A C31A P1A 118.9(2) . .
C33A C32A C31A 120.6(3) . .
C34A C33A C32A 119.9(3) . .
C35A C34A C33A 120.5(3) . .
C34A C35A C36A 120.1(3) . .
C35A C36A C31A 119.5(3) . .
C46A C41A C42A 119.9(3) . .
C46A C41A P1A 117.9(3) . .
C42A C41A P1A 122.2(2) . .
C43A C42A C41A 119.4(4) . .
C44A C43A C42A 120.6(4) . .
C45A C44A C43A 120.4(4) . .
C44A C45A C46A 120.4(4) . .
C41A C46A C45A 119.4(4) . .
C53A C51A C52A 119.6(2) 3_565 .
C53A C51A P1A 119.7(2) 3_565 .
C52A C51A P1A 120.2(2) . .
C53A C52A C51A 120.6(3) . .
C52A C53A C51A 119.8(2) . 3_565
C21B As1B C11B 97.78(13) . .
C21B As1B P1B 95.19(8) . .
C11B As1B P1B 92.37(9) . .
C51B P1B C31B 108.03(13) . .
C51B P1B C41B 108.99(13) . .
C31B P1B C41B 107.73(13) . .
C51B P1B As1B 109.16(9) . .
C31B P1B As1B 111.04(10) . .
C41B P1B As1B 111.81(10) . .
C12B N1B C22B 129.2(3) . .
C16B C11B C12B 119.7(3) . .
C16B C11B As1B 117.8(3) . .
C12B C11B As1B 122.5(2) . .
N1B C12B C11B 124.1(3) . .
N1B C12B C13B 117.5(3) . .
C11B C12B C13B 118.4(3) . .
C14B C13B C12B 120.1(4) . .
C13B C14B C15B 121.8(3) . .
C16B C15B C14B 118.6(4) . .
C15B C16B C11B 121.4(4) . .
C26B C21B C22B 119.2(3) . .
C26B C21B As1B 117.7(2) . .
C22B C21B As1B 123.0(2) . .
N1B C22B C23B 118.2(3) . .
N1B C22B C21B 123.2(3) . .
C23B C22B C21B 118.5(3) . .
C24B C23B C22B 120.8(3) . .
C23B C24B C25B 121.1(3) . .
C26B C25B C24B 118.7(3) . .
C25B C26B C21B 121.6(3) . .
C36B C31B C32B 119.7(3) . .
C36B C31B P1B 120.2(2) . .
C32B C31B P1B 120.0(2) . .
C33B C32B C31B 119.8(3) . .
C34B C33B C32B 120.1(3) . .
C35B C34B C33B 120.7(3) . .
C34B C35B C36B 120.2(3) . .
C35B C36B C31B 119.5(3) . .
C46B C41B C42B 120.2(3) . .
C46B C41B P1B 120.2(2) . .
C42B C41B P1B 119.2(2) . .
C43B C42B C41B 119.6(3) . .
C42B C43B C44B 119.9(3) . .
C45B C44B C43B 120.7(3) . .
C44B C45B C46B 119.9(3) . .
C45B C46B C41B 119.6(3) . .
C53B C51B C52B 119.8(2) 3 .
C53B C51B P1B 120.5(2) 3 .
C52B C51B P1B 119.4(2) . .
C53B C52B C51B 119.8(2) . .
C52B C53B C51B 120.4(2) . 3
Cl3 Ga1 Cl4 110.59(4) . .
Cl3 Ga1 Cl2 111.71(4) . .
Cl4 Ga1 Cl2 106.73(4) . .
Cl3 Ga1 Cl1 111.93(4) . .
Cl4 Ga1 Cl1 108.51(4) . .
Cl2 Ga1 Cl1 107.15(4) . .
Cl6 Ga2 Cl7 111.59(6) . .
Cl6 Ga2 Cl8 109.65(5) . .
Cl7 Ga2 Cl8 110.03(6) . .
Cl6 Ga2 Cl5 109.22(4) . .
Cl7 Ga2 Cl5 108.06(5) . .
Cl8 Ga2 Cl5 108.22(5) . .
Cl2S C1S Cl1S 112.0(4) . .

loop_
_geom_bond_atom_site_label_1
_geom_bond_atom_site_label_2
_geom_bond_distance
_geom_bond_site_symmetry_2
As1A C11A 1.926(4) .
As1A C21A 1.930(3) .
As1A P1A 2.3925(8) .
P1A C51A 1.796(3) .
P1A C41A 1.798(3) .
P1A C31A 1.801(3) .
N1A C22A 1.375(4) .
N1A C12A 1.390(4) .
C11A C16A 1.396(4) .
C11A C12A 1.402(5) .
C12A C13A 1.405(5) .
C13A C14A 1.381(5) .
C14A C15A 1.385(6) .
C15A C16A 1.372(6) .
C21A C22A 1.396(5) .
C21A C26A 1.402(5) .
C22A C23A 1.416(4) .
C23A C24A 1.368(5) .
C24A C25A 1.395(6) .
C25A C26A 1.373(5) .
C31A C32A 1.384(4) .
C31A C36A 1.397(4) .
C32A C33A 1.381(4) .
C33A C34A 1.376(5) .
C34A C35A 1.374(5) .
C35A C36A 1.395(4) .
C41A C46A 1.386(4) .
C41A C42A 1.387(5) .
C42A C43A 1.384(5) .
C43A C44A 1.367(7) .
C44A C45A 1.362(7) .
C45A C46A 1.391(6) .
C51A C53A 1.399(4) 3_565
C51A C52A 1.399(4) .
C52A C53A 1.384(4) .
C53A C51A 1.399(4) 3_565
As1B C21B 1.925(3) .
As1B C11B 1.927(3) .
As1B P1B 2.3905(8) .
P1B C51B 1.795(3) .
P1B C31B 1.797(3) .
P1B C41B 1.805(3) .
N1B C12B 1.378(4) .
N1B C22B 1.383(4) .
C11B C16B 1.393(5) .
C11B C12B 1.399(5) .
C12B C13B 1.418(5) .
C13B C14B 1.364(5) .
C14B C15B 1.383(6) .
C15B C16B 1.380(5) .
C21B C26B 1.402(4) .
C21B C22B 1.406(4) .
C22B C23B 1.402(5) .
C23B C24B 1.378(5) .
C24B C25B 1.387(5) .
C25B C26B 1.378(5) .
C31B C36B 1.388(4) .
C31B C32B 1.394(4) .
C32B C33B 1.379(4) .
C33B C34B 1.371(5) .
C34B C35B 1.370(5) .
C35B C36B 1.388(5) .
C41B C46B 1.387(4) .
C41B C42B 1.394(4) .
C42B C43B 1.380(4) .
C43B C44B 1.382(5) .
C44B C45B 1.376(5) .
C45B C46B 1.385(4) .
C51B C53B 1.394(4) 3
C51B C52B 1.400(4) .
C52B C53B 1.383(4) .
C53B C51B 1.394(4) 3
Ga1 Cl3 2.1513(10) .
Ga1 Cl4 2.1726(10) .
Ga1 Cl2 2.1775(9) .
Ga1 Cl1 2.1810(9) .
Ga2 Cl6 2.1560(10) .
Ga2 Cl7 2.1593(12) .
Ga2 Cl8 2.1629(11) .
Ga2 Cl5 2.1755(10) .
Cl1S C1S 1.729(8) .
Cl2S C1S 1.691(7) .

loop_
_geom_torsion_atom_site_label_1
_geom_torsion_atom_site_label_2
_geom_torsion_atom_site_label_3
_geom_torsion_atom_site_label_4
_geom_torsion
_geom_torsion_site_symmetry_1
_geom_torsion_site_symmetry_4
C11A As1A P1A C51A -46.81(13) . .
C21A As1A P1A C51A 51.22(14) . .
C11A As1A P1A C41A -165.73(14) . .
C21A As1A P1A C41A -67.71(15) . .
C11A As1A P1A C31A 75.69(14) . .
C21A As1A P1A C31A 173.72(14) . .
C21A As1A C11A C16A 175.5(3) . .
P1A As1A C11A C16A -91.1(2) . .
C21A As1A C11A C12A -0.1(3) . .
P1A As1A C11A C12A 93.3(3) . .
C22A N1A C12A C11A 3.8(5) . .
C22A N1A C12A C13A -175.6(3) . .
C16A C11A C12A N1A -177.6(3) . .
As1A C11A C12A N1A -2.2(4) . .
C16A C11A C12A C13A 1.7(5) . .
As1A C11A C12A C13A 177.2(2) . .
N1A C12A C13A C14A 178.2(3) . .
C11A C12A C13A C14A -1.2(5) . .
C12A C13A C14A C15A 0.4(6) . .
C13A C14A C15A C16A 0.0(6) . .
C14A C15A C16A C11A 0.5(6) . .
C12A C11A C16A C15A -1.4(5) . .
As1A C11A C16A C15A -177.1(3) . .
C11A As1A C21A C22A 1.3(3) . .
P1A As1A C21A C22A -95.2(2) . .
C11A As1A C21A C26A -178.9(2) . .
P1A As1A C21A C26A 84.6(2) . .
C12A N1A C22A C21A -2.3(5) . .
C12A N1A C22A C23A 177.1(3) . .
C26A C21A C22A N1A 179.7(3) . .
As1A C21A C22A N1A -0.4(4) . .
C26A C21A C22A C23A 0.3(4) . .
As1A C21A C22A C23A -179.9(2) . .
N1A C22A C23A C24A 178.8(3) . .
C21A C22A C23A C24A -1.7(5) . .
C22A C23A C24A C25A 0.8(5) . .
C23A C24A C25A C26A 1.4(5) . .
C24A C25A C26A C21A -2.8(5) . .
C22A C21A C26A C25A 2.0(5) . .
As1A C21A C26A C25A -177.8(2) . .
C51A P1A C31A C32A -38.0(3) . .
C41A P1A C31A C32A 81.9(3) . .
As1A P1A C31A C32A -159.7(2) . .
C51A P1A C31A C36A 150.5(2) . .
C41A P1A C31A C36A -89.5(3) . .
As1A P1A C31A C36A 28.8(3) . .
C36A C31A C32A C33A -0.4(4) . .
P1A C31A C32A C33A -171.8(2) . .
C31A C32A C33A C34A 1.0(5) . .
C32A C33A C34A C35A -0.7(5) . .
C33A C34A C35A C36A -0.2(5) . .
C34A C35A C36A C31A 0.8(5) . .
C32A C31A C36A C35A -0.5(5) . .
P1A C31A C36A C35A 171.1(3) . .
C51A P1A C41A C46A -154.1(2) . .
C31A P1A C41A C46A 85.6(3) . .
As1A P1A C41A C46A -35.8(3) . .
C51A P1A C41A C42A 28.2(3) . .
C31A P1A C41A C42A -92.1(3) . .
As1A P1A C41A C42A 146.5(2) . .
C46A C41A C42A C43A 2.2(5) . .
P1A C41A C42A C43A 179.9(3) . .
C41A C42A C43A C44A -1.1(6) . .
C42A C43A C44A C45A -0.1(7) . .
C43A C44A C45A C46A 0.1(7) . .
C42A C41A C46A C45A -2.2(5) . .
P1A C41A C46A C45A -179.9(3) . .
C44A C45A C46A C41A 1.0(6) . .
C41A P1A C51A C53A 35.7(3) . 3_565
C31A P1A C51A C53A 154.5(2) . 3_565
As1A P1A C51A C53A -81.8(2) . 3_565
C41A P1A C51A C52A -152.1(2) . .
C31A P1A C51A C52A -33.3(3) . .
As1A P1A C51A C52A 90.4(2) . .
C53A C51A C52A C53A -1.3(5) 3_565 .
P1A C51A C52A C53A -173.5(2) . .
C51A C52A C53A C51A 1.3(5) . 3_565
C21B As1B P1B C51B 48.56(13) . .
C11B As1B P1B C51B -49.47(14) . .
C21B As1B P1B C31B 167.55(13) . .
C11B As1B P1B C31B 69.51(14) . .
C21B As1B P1B C41B -72.10(13) . .
C11B As1B P1B C41B -170.14(14) . .
C21B As1B C11B C16B 177.0(2) . .
P1B As1B C11B C16B -87.4(2) . .
C21B As1B C11B C12B -0.9(3) . .
P1B As1B C11B C12B 94.7(2) . .
C22B N1B C12B C11B 4.8(5) . .
C22B N1B C12B C13B -174.8(3) . .
C16B C11B C12B N1B -179.2(3) . .
As1B C11B C12B N1B -1.4(4) . .
C16B C11B C12B C13B 0.4(4) . .
As1B C11B C12B C13B 178.3(2) . .
N1B C12B C13B C14B 180.0(3) . .
C11B C12B C13B C14B 0.3(5) . .
C12B C13B C14B C15B -0.1(5) . .
C13B C14B C15B C16B -0.7(5) . .
C14B C15B C16B C11B 1.4(5) . .
C12B C11B C16B C15B -1.3(5) . .
As1B C11B C16B C15B -179.2(3) . .
C11B As1B C21B C26B -176.5(2) . .
P1B As1B C21B C26B 90.4(2) . .
C11B As1B C21B C22B 0.6(3) . .
P1B As1B C21B C22B -92.5(2) . .
C12B N1B C22B C23B 174.0(3) . .
C12B N1B C22B C21B -5.1(5) . .
C26B C21B C22B N1B 179.0(3) . .
As1B C21B C22B N1B 2.0(4) . .
C26B C21B C22B C23B -0.1(4) . .
As1B C21B C22B C23B -177.2(2) . .
N1B C22B C23B C24B 179.8(3) . .
C21B C22B C23B C24B -1.0(5) . .
C22B C23B C24B C25B 1.2(6) . .
C23B C24B C25B C26B -0.3(5) . .
C24B C25B C26B C21B -0.9(5) . .
C22B C21B C26B C25B 1.1(5) . .
As1B C21B C26B C25B 178.3(2) . .
C51B P1B C31B C36B 147.5(2) . .
C41B P1B C31B C36B -94.9(3) . .
As1B P1B C31B C36B 27.8(3) . .
C51B P1B C31B C32B -36.2(3) . .
C41B P1B C31B C32B 81.4(3) . .
As1B P1B C31B C32B -155.8(2) . .
C36B C31B C32B C33B -0.8(5) . .
P1B C31B C32B C33B -177.2(2) . .
C31B C32B C33B C34B -0.6(5) . .
C32B C33B C34B C35B 1.2(6) . .
C33B C34B C35B C36B -0.4(6) . .
C34B C35B C36B C31B -0.9(5) . .
C32B C31B C36B C35B 1.5(5) . .
P1B C31B C36B C35B 177.9(3) . .
C51B P1B C41B C46B -143.8(2) . .
C31B P1B C41B C46B 99.2(2) . .
As1B P1B C41B C46B -23.0(3) . .
C51B P1B C41B C42B 43.4(3) . .
C31B P1B C41B C42B -73.6(3) . .
As1B P1B C41B C42B 164.2(2) . .
C46B C41B C42B C43B -0.9(4) . .
P1B C41B C42B C43B 172.0(2) . .
C41B C42B C43B C44B 0.6(5) . .
C42B C43B C44B C45B 0.2(5) . .
C43B C44B C45B C46B -0.7(5) . .
C44B C45B C46B C41B 0.4(5) . .
C42B C41B C46B C45B 0.4(4) . .
P1B C41B C46B C45B -172.4(2) . .
C31B P1B C51B C53B 149.9(2) . 3
C41B P1B C51B C53B 33.1(3) . 3
As1B P1B C51B C53B -89.3(2) . 3
C31B P1B C51B C52B -36.4(3) . .
C41B P1B C51B C52B -153.2(2) . .
As1B P1B C51B C52B 84.4(2) . .
C53B C51B C52B C53B -1.5(4) 3 .
P1B C51B C52B C53B -175.2(2) . .
C51B C52B C53B C51B 1.5(4) . 3
